data_1543044
loop_
_publ_author_name
'Zhu, Ben-Zhan'
'Chao, Xi-Juan'
'Huang, Chun-Hua'
'Li, Yan'

_publ_section_title
;
 Delivering the cell-impermeable DNA &#x2018;light-switching&#x2019;
 Ru(ii) complexes preferentially into live-cell nucleus via an
 unprecedented ion-pairing method
;
_journal_issue 7
_journal_name_full 'Chem. Sci.'
_journal_page_first 4016
_journal_paper_doi 10.1039/C5SC03796D
_journal_volume 7
_journal_year 2016
_chemical_formula_moiety 'C36 H24 N6 Ru, 2(C6 Cl5 O), C2 H3 N, 6(H2 O)'
_chemical_formula_sum 'C50 H39 Cl10 N7 O8 Ru'
_chemical_formula_weight 1321.45
_chemical_name_systematic
;
 ?
;
_space_group_crystal_system orthorhombic
_space_group_IT_number 33
_space_group_name_Hall 'P 2c -2n'
_space_group_name_H-M_alt 'P n a 21'
_symmetry_space_group_name_Hall 'P 2c -2n'
_symmetry_space_group_name_H-M 'P n a 21'
_atom_sites_solution_hydrogens mixed
_atom_sites_solution_primary direct
_audit_creation_date 2015-01-30
_audit_creation_method
;
Olex2 1.2
(compiled 2014.11.28 svn.r3106 for OlexSys, GUI svn.r4959)
;
_audit_update_record
;
2015-02-02 deposited with the CCDC.
2016-01-22 downloaded from the CCDC.
;
_cell_angle_alpha 90
_cell_angle_beta 90
_cell_angle_gamma 90
_cell_formula_units_Z 4
_cell_length_a 16.7707(5)
_cell_length_b 12.8886(3)
_cell_length_c 24.1907(6)
_cell_measurement_reflns_used 24370
_cell_measurement_temperature 180(2)
_cell_measurement_theta_max 29.4850
_cell_measurement_theta_min 3.3740
_cell_volume 5228.8(2)
_computing_cell_refinement
;
CrysAlisPro, Agilent Technologies,
Version 1.171.36.28 (release 01-02-2013 CrysAlis171 .NET)
(compiled Feb  1 2013,16:14:44)
;
_computing_data_collection
;
CrysAlisPro, Agilent Technologies,
Version 1.171.36.28 (release 01-02-2013 CrysAlis171 .NET)
(compiled Feb  1 2013,16:14:44)
;
_computing_data_reduction
;
CrysAlisPro, Agilent Technologies,
Version 1.171.36.28 (release 01-02-2013 CrysAlis171 .NET)
(compiled Feb  1 2013,16:14:44)
;
_computing_molecular_graphics 'Olex2 (Dolomanov et al., 2009)'
_computing_publication_material 'Olex2 (Dolomanov et al., 2009)'
_computing_structure_refinement 'ShelXL (Sheldrick, 2008)'
_computing_structure_solution 'SIR2004 (Burla et al., 2007)'
_diffrn_ambient_temperature 180.15
_diffrn_detector_area_resol_mean 10.4713
_diffrn_measured_fraction_theta_full 0.997
_diffrn_measured_fraction_theta_max 0.998
_diffrn_measurement_details
;
  1 omega  -83.00   -1.00   1.0000    2.8600
omega____ theta____ kappa____ phi______ frames
    -      -12.2847  -57.0000   30.0000 82

  2 omega  -49.00   13.00   1.0000    2.8600
omega____ theta____ kappa____ phi______ frames
    -      -12.2847  -38.0000   60.0000 62

  3 omega -102.00  -56.00   1.0000    2.8600
omega____ theta____ kappa____ phi______ frames
    -      -12.2847 -178.0000    0.0000 46

  4 omega  -66.00  -39.00   1.0000    2.8600
omega____ theta____ kappa____ phi______ frames
    -       11.8941  178.0000 -180.0000 27

  5 omega  -97.00  -42.00   1.0000    2.8600
omega____ theta____ kappa____ phi______ frames
    -      -12.1285 -178.0000 -120.0000 55

  6 omega   53.00  100.00   1.0000    2.8600
omega____ theta____ kappa____ phi______ frames
    -       11.8941 -178.0000  -60.0000 47

  7 omega  -88.00  -63.00   1.0000    2.8600
omega____ theta____ kappa____ phi______ frames
    -      -12.1285  -38.0000  -60.0000 25

  8 omega  -88.00   14.00   1.0000    2.8600
omega____ theta____ kappa____ phi______ frames
    -      -12.1285  -38.0000 -150.0000 102
;
_diffrn_measurement_device_type 'Xcalibur, Atlas, Gemini ultra'
_diffrn_measurement_method '\w scans'
_diffrn_orient_matrix_UB_11 0.0372854000
_diffrn_orient_matrix_UB_12 0.0250021000
_diffrn_orient_matrix_UB_13 0.0037167000
_diffrn_orient_matrix_UB_21 0.0198329000
_diffrn_orient_matrix_UB_22 -0.0480377000
_diffrn_orient_matrix_UB_23 -0.0039562000
_diffrn_orient_matrix_UB_31 0.0020927000
_diffrn_orient_matrix_UB_32 0.0098225000
_diffrn_orient_matrix_UB_33 -0.0288185000
_diffrn_radiation_monochromator graphite
_diffrn_radiation_type MoK\a
_diffrn_radiation_wavelength 0.71073
_diffrn_reflns_av_R_equivalents 0.0407
_diffrn_reflns_av_unetI/netI 0.0299
_diffrn_reflns_Laue_measured_fraction_full 0.997
_diffrn_reflns_Laue_measured_fraction_max 0.998
_diffrn_reflns_limit_h_max 20
_diffrn_reflns_limit_h_min -20
_diffrn_reflns_limit_k_max 15
_diffrn_reflns_limit_k_min -15
_diffrn_reflns_limit_l_max 29
_diffrn_reflns_limit_l_min -29
_diffrn_reflns_number 51902
_diffrn_reflns_point_group_measured_fraction_full 0.996
_diffrn_reflns_point_group_measured_fraction_max 0.994
_diffrn_reflns_theta_full 25.242
_diffrn_reflns_theta_max 26.021
_diffrn_reflns_theta_min 2.956
_diffrn_source 'Enhance (Mo) X-ray Source'
_exptl_absorpt_coefficient_mu 0.873
_exptl_absorpt_correction_T_max 1.00000
_exptl_absorpt_correction_T_min 0.79591
_exptl_absorpt_correction_type multi-scan
_exptl_absorpt_process_details
;
CrysAlisPro, Agilent Technologies,
Version 1.171.36.28 (release 01-02-2013 CrysAlis171 .NET)
(compiled Feb  1 2013,16:14:44)
Empirical absorption correction using spherical harmonics,
 implemented in SCALE3 ABSPACK scaling algorithm.
;
_exptl_crystal_density_diffrn 1.679
_exptl_crystal_F_000 2664
_exptl_crystal_size_max 0.15
_exptl_crystal_size_mid 0.1
_exptl_crystal_size_min 0.1
_refine_diff_density_max 0.821
_refine_diff_density_min -0.457
_refine_diff_density_rms 0.070
_refine_ls_abs_structure_details
;
 Flack x determined using 4498 quotients [(I+)-(I-)]/[(I+)+(I-)]
 (Parsons, Flack and Wagner, Acta Cryst. B69 (2013) 249-259).
;
_refine_ls_abs_structure_Flack -0.002(11)
_refine_ls_extinction_method none
_refine_ls_goodness_of_fit_ref 1.088
_refine_ls_hydrogen_treatment constr
_refine_ls_matrix_type full
_refine_ls_number_parameters 674
_refine_ls_number_reflns 10230
_refine_ls_number_restraints 1
_refine_ls_restrained_S_all 1.088
_refine_ls_R_factor_all 0.0353
_refine_ls_R_factor_gt 0.0314
_refine_ls_shift/su_max 0.000
_refine_ls_shift/su_mean 0.000
_refine_ls_structure_factor_coef Fsqd
_refine_ls_weighting_details 'w=1/[\s^2^(Fo^2^)+(0.0337P)^2^+5.9132P] where P=(Fo^2^+2Fc^2^)/3'
_refine_ls_weighting_scheme calc
_refine_ls_wR_factor_gt 0.0755
_refine_ls_wR_factor_ref 0.0783
_reflns_Friedel_coverage 0.945
_reflns_Friedel_fraction_full 0.994
_reflns_Friedel_fraction_max 0.991
_reflns_number_gt 9674
_reflns_number_total 10230
_reflns_threshold_expression 'I > 2\s(I)'
_cod_data_source_file c5sc03796d2.cif
_cod_data_source_block pcpruop
_cod_depositor_comments 'Adding full bibliography for 1543044.cif.'
_cod_database_code 1543044
_shelxl_version_number 2014-3
_chemical_oxdiff_formula 'C1 H1 O1 N1 Cl1 Ru1'
_shelx_space_group_comment
;
The symmetry employed for this shelxl refinement is uniquely defined
by the following loop, which should always be used as a source of
symmetry information in preference to the above space-group names.
They are only intended as comments.
;
_shelx_estimated_absorpt_t_max 0.918
_shelx_estimated_absorpt_t_min 0.880
_reflns_odcompleteness_completeness 99.73
_reflns_odcompleteness_iscentric 1
_reflns_odcompleteness_theta 26.32
_olex2_refinement_description
;
1. Fixed Uiso
 At 1.2 times of:
  All C(H) groups
 At 1.5 times of:
  All C(H,H,H) groups, All O(H,H) groups
2.a Free rotating group:
 O4(H4A,H4B,O5,H5A,H5B,O6,H6A,H6B,O3,H3A,H3B,O7,H7A,H7B,O8,H8A,H8B)
2.b Aromatic/amide H refined with riding coordinates:
 C1(H1), C2(H2), C3(H3), C5(H5), C6(H6), C8(H8), C9(H9), C10(H10), C13(H13),
 C14(H14), C15(H15), C17(H17), C18(H18), C20(H20), C21(H21), C22(H22), C25(H25),
  C26(H26), C27(H27), C29(H29), C30(H30), C32(H32), C33(H33), C34(H34)
2.c Idealised Me refined as rotating group:
 C50(H50A,H50B,H50C)
;
_olex2_submission_special_instructions 'No special instructions were received'

loop_
_space_group_symop_operation_xyz
'x, y, z'
'-x, -y, z+1/2'
'-x+1/2, y+1/2, z+1/2'
'x+1/2, -y+1/2, z'

loop_
_atom_site_label
_atom_site_type_symbol
_atom_site_fract_x
_atom_site_fract_y
_atom_site_fract_z
_atom_site_U_iso_or_equiv
_atom_site_adp_type
_atom_site_occupancy
_atom_site_site_symmetry_order
_atom_site_calc_flag
_atom_site_refinement_flags_posn
Ru1 Ru 0.39105(2) 0.99319(3) 0.29429(2) 0.01682(9) Uani 1 1 d .
C1 C 0.3795(3) 1.2210(4) 0.3312(2) 0.0233(11) Uani 1 1 d .
H1 H 0.4119 1.2372 0.3001 0.028 Uiso 1 1 calc R
C2 C 0.3574(3) 1.3012(4) 0.3668(2) 0.0263(12) Uani 1 1 d .
H2 H 0.3760 1.3697 0.3603 0.032 Uiso 1 1 calc R
C3 C 0.3083(3) 1.2809(4) 0.4114(2) 0.0267(12) Uani 1 1 d .
H3 H 0.2919 1.3352 0.4353 0.032 Uiso 1 1 calc R
C4 C 0.2834(3) 1.1787(4) 0.4206(2) 0.0253(11) Uani 1 1 d .
C5 C 0.2318(4) 1.1476(5) 0.4646(2) 0.0297(13) Uani 1 1 d .
H5 H 0.2108 1.1989 0.4887 0.036 Uiso 1 1 calc R
C6 C 0.2120(3) 1.0471(5) 0.4727(2) 0.0308(13) Uani 1 1 d .
H6 H 0.1757 1.0295 0.5014 0.037 Uiso 1 1 calc R
C7 C 0.2451(3) 0.9662(4) 0.4387(2) 0.0246(11) Uani 1 1 d .
C8 C 0.2342(3) 0.8607(4) 0.4479(2) 0.0275(12) Uani 1 1 d .
H8 H 0.2015 0.8374 0.4774 0.033 Uiso 1 1 calc R
C9 C 0.2711(4) 0.7911(5) 0.4139(2) 0.0311(13) Uani 1 1 d .
H9 H 0.2649 0.7188 0.4203 0.037 Uiso 1 1 calc R
C10 C 0.3177(3) 0.8257(4) 0.3701(2) 0.0251(11) Uani 1 1 d .
H10 H 0.3426 0.7755 0.3472 0.030 Uiso 1 1 calc R
C11 C 0.2936(3) 0.9960(4) 0.3938(2) 0.0202(11) Uani 1 1 d .
C12 C 0.3110(3) 1.1023(4) 0.3839(2) 0.0193(10) Uani 1 1 d .
C13 C 0.2280(3) 1.0421(4) 0.2403(2) 0.0267(12) Uani 1 1 d .
H13 H 0.2206 1.0933 0.2680 0.032 Uiso 1 1 calc R
C14 C 0.1702(4) 1.0317(5) 0.1994(3) 0.0329(13) Uani 1 1 d .
H14 H 0.1235 1.0734 0.2004 0.039 Uiso 1 1 calc R
C15 C 0.1809(4) 0.9609(5) 0.1574(3) 0.0365(14) Uani 1 1 d .
H15 H 0.1428 0.9554 0.1285 0.044 Uiso 1 1 calc R
C16 C 0.2480(4) 0.8974(5) 0.1578(2) 0.0299(13) Uani 1 1 d .
C17 C 0.2647(4) 0.8199(5) 0.1174(2) 0.0353(14) Uani 1 1 d .
H17 H 0.2297 0.8126 0.0867 0.042 Uiso 1 1 calc R
C18 C 0.3281(4) 0.7571(5) 0.1211(2) 0.0324(13) Uani 1 1 d .
H18 H 0.3375 0.7073 0.0929 0.039 Uiso 1 1 calc R
C19 C 0.3824(3) 0.7636(4) 0.1673(2) 0.0245(11) Uani 1 1 d .
C20 C 0.4476(4) 0.6967(4) 0.1758(2) 0.0275(12) Uani 1 1 d .
H20 H 0.4590 0.6428 0.1503 0.033 Uiso 1 1 calc R
C21 C 0.4938(3) 0.7106(4) 0.2214(2) 0.0264(12) Uani 1 1 d .
H21 H 0.5366 0.6643 0.2286 0.032 Uiso 1 1 calc R
C22 C 0.4786(3) 0.7934(4) 0.2577(2) 0.0231(11) Uani 1 1 d .
H22 H 0.5130 0.8030 0.2885 0.028 Uiso 1 1 calc R
C23 C 0.3695(3) 0.8439(4) 0.20645(19) 0.0199(10) Uani 1 1 d .
C24 C 0.3030(3) 0.9094(4) 0.2021(2) 0.0234(11) Uani 1 1 d .
C25 C 0.4312(3) 1.1181(4) 0.1891(2) 0.0235(11) Uani 1 1 d .
H25 H 0.3774 1.1083 0.1781 0.028 Uiso 1 1 calc R
C26 C 0.4811(3) 1.1754(4) 0.1548(2) 0.0251(11) Uani 1 1 d .
H26 H 0.4615 1.2036 0.1212 0.030 Uiso 1 1 calc R
C27 C 0.5594(3) 1.1909(4) 0.1701(2) 0.0240(11) Uani 1 1 d .
H27 H 0.5944 1.2290 0.1467 0.029 Uiso 1 1 calc R
C28 C 0.5869(3) 1.1504(4) 0.2198(2) 0.0202(10) Uani 1 1 d .
C29 C 0.6670(3) 1.1630(4) 0.2407(2) 0.0208(10) Uani 1 1 d .
H29 H 0.7046 1.2017 0.2197 0.025 Uiso 1 1 calc R
C30 C 0.6895(3) 1.1215(4) 0.2887(2) 0.0233(11) Uani 1 1 d .
H30 H 0.7427 1.1317 0.3010 0.028 Uiso 1 1 calc R
C31 C 0.6357(3) 1.0617(4) 0.3224(2) 0.0207(10) Uani 1 1 d .
C32 C 0.6561(3) 1.0165(4) 0.3736(2) 0.0227(11) Uani 1 1 d .
H32 H 0.7088 1.0218 0.3876 0.027 Uiso 1 1 calc R
C33 C 0.5985(3) 0.9649(4) 0.4026(2) 0.0247(11) Uani 1 1 d .
H33 H 0.6113 0.9337 0.4371 0.030 Uiso 1 1 calc R
C34 C 0.5211(3) 0.9578(4) 0.3820(2) 0.0218(11) Uani 1 1 d .
H34 H 0.4820 0.9230 0.4035 0.026 Uiso 1 1 calc R
C35 C 0.5570(3) 1.0502(3) 0.30358(19) 0.0185(10) Uani 1 1 d .
C36 C 0.5327(3) 1.0925(4) 0.2519(2) 0.0168(10) Uani 1 1 d .
C37 C 0.4736(4) 0.5072(4) 0.4741(2) 0.0262(12) Uani 1 1 d .
C38 C 0.5067(4) 0.5567(4) 0.4270(2) 0.0263(12) Uani 1 1 d .
C39 C 0.5463(3) 0.5036(4) 0.3859(2) 0.0237(11) Uani 1 1 d .
C40 C 0.5538(3) 0.3963(4) 0.3887(2) 0.0225(11) Uani 1 1 d .
C41 C 0.5222(3) 0.3437(4) 0.4336(2) 0.0237(11) Uani 1 1 d .
C42 C 0.4836(3) 0.3981(4) 0.4751(2) 0.0241(11) Uani 1 1 d .
C43 C 0.6752(3) 0.5500(4) 0.6717(2) 0.0220(11) Uani 1 1 d .
C44 C 0.7471(3) 0.4979(4) 0.6562(2) 0.0241(11) Uani 1 1 d .
C45 C 0.7831(3) 0.4234(4) 0.6892(2) 0.0236(11) Uani 1 1 d .
C46 C 0.7507(3) 0.3969(4) 0.7397(2) 0.0237(11) Uani 1 1 d .
C47 C 0.6807(3) 0.4459(4) 0.7568(2) 0.0215(11) Uani 1 1 d .
C48 C 0.6438(3) 0.5182(4) 0.7232(2) 0.0213(11) Uani 1 1 d .
C49 C 0.4747(4) -0.0133(5) 0.5301(3) 0.0377(15) Uani 1 1 d .
C50 C 0.5211(5) 0.0561(5) 0.5639(3) 0.0474(17) Uani 1 1 d .
H50A H 0.5174 0.0346 0.6026 0.071 Uiso 1 1 calc GR
H50B H 0.5005 0.1269 0.5600 0.071 Uiso 1 1 calc GR
H50C H 0.5770 0.0541 0.5520 0.071 Uiso 1 1 calc GR
Cl1 Cl 0.49507(11) 0.69025(10) 0.42283(6) 0.0390(4) Uani 1 1 d .
Cl2 Cl 0.59071(9) 0.57020(10) 0.33174(6) 0.0328(3) Uani 1 1 d .
Cl3 Cl 0.60029(8) 0.32773(10) 0.33617(6) 0.0287(3) Uani 1 1 d .
Cl4 Cl 0.53165(9) 0.21042(10) 0.43717(6) 0.0306(3) Uani 1 1 d .
Cl5 Cl 0.44433(10) 0.33210(11) 0.53139(6) 0.0347(3) Uani 1 1 d .
Cl6 Cl 0.78986(9) 0.53429(12) 0.59426(6) 0.0335(3) Uani 1 1 d .
Cl7 Cl 0.87079(8) 0.36644(12) 0.66782(6) 0.0348(3) Uani 1 1 d .
Cl8 Cl 0.79612(8) 0.30457(10) 0.78100(6) 0.0306(3) Uani 1 1 d .
Cl9 Cl 0.64072(9) 0.41862(10) 0.82103(5) 0.0281(3) Uani 1 1 d .
Cl10 Cl 0.55580(8) 0.57684(10) 0.74443(6) 0.0274(3) Uani 1 1 d .
N1 N 0.3574(3) 1.1233(3) 0.33877(17) 0.0199(9) Uani 1 1 d .
N2 N 0.3292(3) 0.9263(3) 0.35858(17) 0.0194(9) Uani 1 1 d .
N3 N 0.2930(3) 0.9835(3) 0.24216(18) 0.0214(9) Uani 1 1 d .
N4 N 0.4183(3) 0.8585(3) 0.25081(17) 0.0201(9) Uani 1 1 d .
N5 N 0.4556(3) 1.0762(3) 0.23673(16) 0.0187(9) Uani 1 1 d .
N6 N 0.4995(3) 0.9977(3) 0.33355(17) 0.0180(9) Uani 1 1 d .
N7 N 0.4378(4) -0.0698(5) 0.5039(3) 0.0525(16) Uani 1 1 d .
O1 O 0.4396(3) 0.5567(3) 0.51356(16) 0.0337(10) Uani 1 1 d .
O2 O 0.6422(2) 0.6200(3) 0.64181(16) 0.0300(9) Uani 1 1 d .
O4 O 0.23738(13) 0.7056(2) 0.62392(12) 0.0352(10) Uani 1 1 d .
H4A H 0.2499 0.7167 0.6574 0.053 Uiso 1 1 d G
H4B H 0.1915 0.7307 0.6175 0.053 Uiso 1 1 d G
O5 O 0.36200(12) 0.73253(16) 0.54764(9) 0.0383(10) Uani 1 1 d G
H5A H 0.3351 0.7117 0.5753 0.057 Uiso 1 1 d G
H5B H 0.3854 0.6812 0.5327 0.057 Uiso 1 1 d G
O6 O 0.48786(15) 0.5254(2) 0.62349(14) 0.0592(15) Uani 1 1 d G
H6A H 0.5278 0.5611 0.6338 0.089 Uiso 1 1 d G
H6B H 0.4751 0.5423 0.5907 0.089 Uiso 1 1 d G
O3 O 0.27519(16) 0.5049(3) 0.48034(15) 0.0628(17) Uani 1 1 d G
H3A H 0.3146 0.5130 0.5020 0.094 Uiso 1 1 d G
H3B H 0.2344 0.5349 0.4939 0.094 Uiso 1 1 d G
O7 O 0.59053(12) 0.6755(2) 0.53915(11) 0.0443(11) Uani 1 1 d G
H7A H 0.6022 0.6354 0.5658 0.066 Uiso 1 1 d G
H7B H 0.5899 0.7379 0.5504 0.066 Uiso 1 1 d G
O8 O 0.65248(15) 0.8782(2) 0.53543(16) 0.0518(13) Uani 1 1 d G
H8A H 0.6697 0.8741 0.5684 0.078 Uiso 1 1 d G
H8B H 0.6102 0.9145 0.5348 0.078 Uiso 1 1 d G

loop_
_atom_site_aniso_label
_atom_site_aniso_U_11
_atom_site_aniso_U_22
_atom_site_aniso_U_33
_atom_site_aniso_U_23
_atom_site_aniso_U_13
_atom_site_aniso_U_12
Ru1 0.01559(17) 0.01520(17) 0.01967(17) -0.00093(16) 0.00071(18) -0.00126(15)
C1 0.019(3) 0.020(2) 0.031(3) 0.000(2) -0.004(2) 0.001(2)
C2 0.025(3) 0.017(2) 0.036(3) -0.002(2) -0.009(2) 0.001(2)
C3 0.028(3) 0.022(3) 0.030(3) -0.008(2) -0.009(2) 0.011(2)
C4 0.022(3) 0.030(3) 0.024(3) -0.006(2) -0.005(2) 0.008(2)
C5 0.032(3) 0.034(3) 0.023(3) -0.003(2) -0.001(2) 0.011(3)
C6 0.024(3) 0.043(3) 0.026(3) 0.003(2) 0.003(2) 0.005(3)
C7 0.019(3) 0.031(3) 0.024(3) 0.002(2) -0.002(2) -0.004(2)
C8 0.025(3) 0.031(3) 0.026(3) 0.003(2) 0.001(2) -0.007(2)
C9 0.032(3) 0.031(3) 0.030(3) 0.007(2) 0.001(2) -0.010(3)
C10 0.026(3) 0.017(2) 0.032(3) -0.001(2) -0.001(2) -0.006(2)
C11 0.016(3) 0.023(3) 0.022(3) 0.000(2) -0.0053(19) -0.001(2)
C12 0.015(3) 0.020(2) 0.023(2) -0.0025(19) -0.0049(19) 0.000(2)
C13 0.022(3) 0.026(3) 0.033(3) -0.003(2) 0.002(2) 0.000(2)
C14 0.019(3) 0.037(3) 0.042(4) -0.001(3) -0.003(2) -0.001(3)
C15 0.025(3) 0.043(4) 0.042(4) -0.001(3) -0.008(3) -0.009(3)
C16 0.027(3) 0.030(3) 0.033(3) -0.003(2) -0.002(2) -0.010(2)
C17 0.033(3) 0.041(4) 0.032(3) -0.004(3) -0.007(3) -0.013(3)
C18 0.042(4) 0.029(3) 0.026(3) -0.008(2) 0.002(2) -0.008(3)
C19 0.028(3) 0.021(3) 0.025(3) -0.004(2) 0.004(2) -0.010(2)
C20 0.038(3) 0.018(3) 0.027(3) -0.004(2) 0.009(2) -0.006(2)
C21 0.030(3) 0.019(2) 0.030(3) 0.001(2) 0.007(2) 0.001(2)
C22 0.021(3) 0.023(3) 0.026(3) 0.002(2) 0.002(2) -0.001(2)
C23 0.023(3) 0.020(2) 0.016(2) -0.0003(19) 0.0043(19) -0.005(2)
C24 0.022(3) 0.020(2) 0.028(3) 0.000(2) 0.004(2) -0.006(2)
C25 0.023(3) 0.021(3) 0.026(3) -0.003(2) -0.004(2) 0.001(2)
C26 0.029(3) 0.022(3) 0.024(3) 0.001(2) 0.001(2) 0.003(2)
C27 0.024(3) 0.022(3) 0.025(3) 0.000(2) 0.007(2) 0.002(2)
C28 0.018(3) 0.016(2) 0.026(3) -0.0015(19) 0.005(2) 0.004(2)
C29 0.017(3) 0.019(2) 0.026(3) -0.002(2) 0.007(2) -0.002(2)
C30 0.017(2) 0.021(2) 0.032(3) -0.007(2) 0.003(2) 0.0007(19)
C31 0.022(3) 0.016(2) 0.024(3) -0.0045(19) -0.002(2) 0.006(2)
C32 0.018(3) 0.024(3) 0.026(3) -0.005(2) -0.004(2) 0.003(2)
C33 0.029(3) 0.021(3) 0.025(3) 0.000(2) -0.006(2) 0.006(2)
C34 0.026(3) 0.017(2) 0.022(3) 0.0013(19) 0.002(2) 0.001(2)
C35 0.022(3) 0.012(2) 0.022(3) -0.0028(18) 0.001(2) 0.0011(19)
C36 0.015(2) 0.012(2) 0.024(2) -0.0035(18) 0.0021(19) 0.0001(18)
C37 0.027(3) 0.023(3) 0.028(3) -0.010(2) -0.013(2) 0.008(2)
C38 0.031(3) 0.017(2) 0.030(3) -0.004(2) -0.011(2) 0.003(2)
C39 0.022(3) 0.022(3) 0.027(3) -0.002(2) -0.006(2) 0.001(2)
C40 0.018(3) 0.022(3) 0.027(3) -0.004(2) -0.004(2) 0.004(2)
C41 0.021(3) 0.019(2) 0.032(3) -0.001(2) -0.003(2) 0.008(2)
C42 0.024(3) 0.024(3) 0.024(3) -0.004(2) -0.001(2) 0.000(2)
C43 0.018(3) 0.020(2) 0.028(3) -0.001(2) -0.006(2) -0.007(2)
C44 0.020(3) 0.031(3) 0.021(3) 0.004(2) -0.001(2) -0.005(2)
C45 0.018(3) 0.022(3) 0.031(3) -0.003(2) -0.002(2) -0.004(2)
C46 0.023(3) 0.020(3) 0.029(3) 0.004(2) -0.005(2) -0.002(2)
C47 0.028(3) 0.012(2) 0.024(3) -0.0013(18) 0.001(2) -0.006(2)
C48 0.012(3) 0.023(3) 0.029(3) -0.002(2) -0.001(2) -0.002(2)
C49 0.036(4) 0.041(4) 0.037(4) 0.010(3) 0.013(3) 0.005(3)
C50 0.060(5) 0.033(4) 0.049(4) 0.006(3) 0.002(3) 0.004(3)
Cl1 0.0601(10) 0.0172(6) 0.0397(8) -0.0044(6) -0.0158(7) 0.0105(7)
Cl2 0.0390(8) 0.0251(6) 0.0344(7) 0.0048(6) -0.0048(6) -0.0025(6)
Cl3 0.0290(7) 0.0244(6) 0.0326(7) -0.0037(5) 0.0068(6) 0.0028(5)
Cl4 0.0388(8) 0.0175(6) 0.0354(7) -0.0018(5) 0.0049(6) 0.0045(6)
Cl5 0.0416(9) 0.0303(7) 0.0323(7) -0.0011(6) 0.0096(6) 0.0043(6)
Cl6 0.0342(8) 0.0406(8) 0.0257(7) 0.0046(6) 0.0055(6) -0.0042(7)
Cl7 0.0253(7) 0.0389(8) 0.0403(8) -0.0003(6) 0.0055(6) 0.0050(6)
Cl8 0.0299(7) 0.0240(6) 0.0379(8) 0.0076(5) -0.0005(5) 0.0058(6)
Cl9 0.0344(8) 0.0205(6) 0.0293(7) 0.0050(5) 0.0073(6) 0.0009(5)
Cl10 0.0220(7) 0.0250(6) 0.0354(7) 0.0011(5) 0.0015(5) 0.0025(5)
N1 0.017(2) 0.020(2) 0.023(2) -0.0012(17) -0.0021(17) 0.0002(17)
N2 0.019(2) 0.017(2) 0.022(2) -0.0014(16) 0.0013(17) -0.0040(17)
N3 0.016(2) 0.021(2) 0.026(2) 0.0024(17) 0.0027(17) -0.0068(18)
N4 0.024(2) 0.017(2) 0.019(2) -0.0010(16) 0.0044(17) -0.0035(18)
N5 0.020(2) 0.019(2) 0.017(2) -0.0010(16) 0.0020(16) -0.0008(17)
N6 0.023(2) 0.0126(19) 0.018(2) -0.0030(15) -0.0006(17) 0.0010(16)
N7 0.053(4) 0.058(4) 0.047(3) 0.000(3) 0.019(3) -0.005(3)
O1 0.041(3) 0.029(2) 0.030(2) -0.0079(17) -0.0056(18) 0.0140(19)
O2 0.025(2) 0.031(2) 0.034(2) 0.0090(17) -0.0028(16) -0.0004(17)
O4 0.033(2) 0.033(2) 0.039(2) -0.0019(18) -0.0060(19) 0.0065(19)
O5 0.038(3) 0.035(2) 0.042(2) -0.0130(19) 0.0087(19) 0.009(2)
O6 0.052(3) 0.074(4) 0.052(3) 0.017(3) -0.012(3) -0.020(3)
O3 0.036(3) 0.075(4) 0.078(4) -0.050(3) -0.015(3) 0.017(3)
O7 0.050(3) 0.051(3) 0.032(2) -0.003(2) -0.006(2) 0.007(2)
O8 0.038(3) 0.061(3) 0.057(3) 0.027(3) 0.008(2) 0.015(2)

loop_
_atom_type_symbol
_atom_type_description
_atom_type_scat_dispersion_real
_atom_type_scat_dispersion_imag
_atom_type_scat_source
C C 0.0033 0.0016 'International Tables Vol C Tables 4.2.6.8 and 6.1.1.4'
H H 0.0000 0.0000 'International Tables Vol C Tables 4.2.6.8 and 6.1.1.4'
Cl Cl 0.1484 0.1585 'International Tables Vol C Tables 4.2.6.8 and 6.1.1.4'
N N 0.0061 0.0033 'International Tables Vol C Tables 4.2.6.8 and 6.1.1.4'
O O 0.0106 0.0060 'International Tables Vol C Tables 4.2.6.8 and 6.1.1.4'
Ru Ru -1.2594 0.8363 'International Tables Vol C Tables 4.2.6.8 and 6.1.1.4'

loop_
_geom_angle_atom_site_label_1
_geom_angle_atom_site_label_2
_geom_angle_atom_site_label_3
_geom_angle
N1 Ru1 N3 98.53(17)
N1 Ru1 N4 176.55(17)
N2 Ru1 N1 79.01(16)
N2 Ru1 N3 91.98(17)
N2 Ru1 N4 98.22(16)
N2 Ru1 N5 172.57(16)
N3 Ru1 N4 79.43(17)
N5 Ru1 N1 94.23(17)
N5 Ru1 N3 92.10(17)
N5 Ru1 N4 88.64(16)
N6 Ru1 N1 88.75(16)
N6 Ru1 N2 96.26(17)
N6 Ru1 N3 169.93(17)
N6 Ru1 N4 93.63(16)
N6 Ru1 N5 80.36(16)
C2 C1 H1 118.5
N1 C1 H1 118.5
N1 C1 C2 122.9(5)
C1 C2 H2 120.0
C3 C2 C1 120.0(5)
C3 C2 H2 120.0
C2 C3 H3 120.7
C2 C3 C4 118.7(5)
C4 C3 H3 120.7
C3 C4 C5 124.3(5)
C3 C4 C12 117.4(5)
C12 C4 C5 118.3(5)
C4 C5 H5 119.1
C6 C5 C4 121.8(5)
C6 C5 H5 119.1
C5 C6 H6 119.5
C5 C6 C7 121.1(5)
C7 C6 H6 119.5
C8 C7 C6 124.5(5)
C8 C7 C11 117.7(5)
C11 C7 C6 117.7(5)
C7 C8 H8 120.4
C9 C8 C7 119.2(5)
C9 C8 H8 120.4
C8 C9 H9 119.9
C8 C9 C10 120.2(5)
C10 C9 H9 119.9
C9 C10 H10 118.3
N2 C10 C9 123.4(5)
N2 C10 H10 118.3
C7 C11 C12 120.8(5)
N2 C11 C7 123.3(5)
N2 C11 C12 115.8(5)
C4 C12 C11 120.0(5)
N1 C12 C4 123.6(5)
N1 C12 C11 116.3(5)
C14 C13 H13 118.6
N3 C13 H13 118.6
N3 C13 C14 122.8(5)
C13 C14 H14 120.1
C15 C14 C13 119.8(6)
C15 C14 H14 120.1
C14 C15 H15 120.3
C14 C15 C16 119.3(6)
C16 C15 H15 120.3
C15 C16 C17 124.4(5)
C15 C16 C24 117.8(5)
C24 C16 C17 117.8(5)
C16 C17 H17 118.9
C18 C17 C16 122.2(5)
C18 C17 H17 118.9
C17 C18 H18 119.4
C17 C18 C19 121.2(5)
C19 C18 H18 119.4
C20 C19 C18 124.6(5)
C20 C19 C23 117.8(5)
C23 C19 C18 117.6(5)
C19 C20 H20 120.6
C21 C20 C19 118.8(5)
C21 C20 H20 120.6
C20 C21 H21 119.9
C20 C21 C22 120.2(5)
C22 C21 H21 119.9
C21 C22 H22 118.7
N4 C22 C21 122.7(5)
N4 C22 H22 118.7
C24 C23 C19 120.7(5)
N4 C23 C19 122.3(5)
N4 C23 C24 116.9(4)
C23 C24 C16 120.4(5)
N3 C24 C16 121.9(5)
N3 C24 C23 117.7(5)
C26 C25 H25 118.5
N5 C25 H25 118.5
N5 C25 C26 123.0(5)
C25 C26 H26 120.3
C27 C26 C25 119.4(5)
C27 C26 H26 120.3
C26 C27 H27 120.3
C26 C27 C28 119.5(5)
C28 C27 H27 120.3
C27 C28 C29 124.7(5)
C27 C28 C36 117.5(5)
C36 C28 C29 117.8(5)
C28 C29 H29 119.2
C30 C29 C28 121.5(5)
C30 C29 H29 119.2
C29 C30 H30 119.0
C29 C30 C31 122.0(5)
C31 C30 H30 119.0
C32 C31 C30 124.5(5)
C35 C31 C30 117.5(5)
C35 C31 C32 117.9(5)
C31 C32 H32 120.6
C33 C32 C31 118.7(5)
C33 C32 H32 120.6
C32 C33 H33 119.8
C32 C33 C34 120.4(5)
C34 C33 H33 119.8
C33 C34 H34 118.6
N6 C34 C33 122.9(5)
N6 C34 H34 118.6
C31 C35 C36 120.9(4)
N6 C35 C31 122.5(4)
N6 C35 C36 116.6(4)
C28 C36 C35 120.1(5)
N5 C36 C28 123.1(5)
N5 C36 C35 116.8(4)
C42 C37 C38 114.5(5)
O1 C37 C38 123.2(5)
O1 C37 C42 122.3(5)
C37 C38 Cl1 116.7(4)
C39 C38 C37 123.0(5)
C39 C38 Cl1 120.3(4)
C38 C39 C40 120.3(5)
C38 C39 Cl2 120.4(4)
C40 C39 Cl2 119.2(4)
C39 C40 Cl3 120.9(4)
C41 C40 C39 119.2(5)
C41 C40 Cl3 119.9(4)
C40 C41 Cl4 119.3(4)
C42 C41 C40 120.0(5)
C42 C41 Cl4 120.7(4)
C37 C42 Cl5 117.1(4)
C41 C42 C37 123.1(5)
C41 C42 Cl5 119.9(4)
C48 C43 C44 114.1(5)
O2 C43 C44 123.1(5)
O2 C43 C48 122.8(5)
C43 C44 Cl6 116.8(4)
C45 C44 C43 122.8(5)
C45 C44 Cl6 120.4(4)
C44 C45 Cl7 119.6(4)
C46 C45 C44 120.6(5)
C46 C45 Cl7 119.8(4)
C45 C46 C47 118.8(5)
C45 C46 Cl8 120.5(4)
C47 C46 Cl8 120.7(4)
C46 C47 Cl9 120.1(4)
C48 C47 C46 120.5(5)
C48 C47 Cl9 119.4(4)
C43 C48 Cl10 116.8(4)
C47 C48 C43 123.1(5)
C47 C48 Cl10 120.1(4)
N7 C49 C50 178.7(7)
C49 C50 H50A 109.5
C49 C50 H50B 109.5
C49 C50 H50C 109.5
H50A C50 H50B 109.5
H50A C50 H50C 109.5
H50B C50 H50C 109.5
C1 N1 Ru1 128.4(4)
C1 N1 C12 117.3(4)
C12 N1 Ru1 114.2(3)
C10 N2 Ru1 129.4(4)
C10 N2 C11 116.1(4)
C11 N2 Ru1 114.4(3)
C13 N3 Ru1 129.6(4)
C13 N3 C24 118.2(5)
C24 N3 Ru1 111.9(4)
C22 N4 Ru1 129.2(4)
C22 N4 C23 118.1(4)
C23 N4 Ru1 112.4(3)
C25 N5 Ru1 129.2(4)
C25 N5 C36 117.4(4)
C36 N5 Ru1 113.4(3)
C34 N6 Ru1 129.6(4)
C34 N6 C35 117.5(4)
C35 N6 Ru1 112.9(3)
H4A O4 H4B 109.5
H5A O5 H5B 109.5
H6A O6 H6B 109.5
H3A O3 H3B 109.5
H7A O7 H7B 109.5
H8A O8 H8B 109.5

loop_
_geom_bond_atom_site_label_1
_geom_bond_atom_site_label_2
_geom_bond_distance
Ru1 N1 2.071(4)
Ru1 N2 2.059(4)
Ru1 N3 2.076(5)
Ru1 N4 2.081(4)
Ru1 N5 2.062(4)
Ru1 N6 2.053(4)
C1 H1 0.9500
C1 C2 1.395(7)
C1 N1 1.326(6)
C2 H2 0.9500
C2 C3 1.382(8)
C3 H3 0.9500
C3 C4 1.399(8)
C4 C5 1.429(8)
C4 C12 1.405(7)
C5 H5 0.9500
C5 C6 1.352(9)
C6 H6 0.9500
C6 C7 1.439(8)
C7 C8 1.390(8)
C7 C11 1.410(7)
C8 H8 0.9500
C8 C9 1.364(8)
C9 H9 0.9500
C9 C10 1.390(8)
C10 H10 0.9500
C10 N2 1.340(7)
C11 C12 1.421(7)
C11 N2 1.375(7)
C12 N1 1.366(7)
C13 H13 0.9500
C13 C14 1.391(8)
C13 N3 1.327(7)
C14 H14 0.9500
C14 C15 1.377(9)
C15 H15 0.9500
C15 C16 1.392(9)
C16 C17 1.426(8)
C16 C24 1.423(8)
C17 H17 0.9500
C17 C18 1.340(9)
C18 H18 0.9500
C18 C19 1.444(8)
C19 C20 1.408(8)
C19 C23 1.419(7)
C20 H20 0.9500
C20 C21 1.359(8)
C21 H21 0.9500
C21 C22 1.407(7)
C22 H22 0.9500
C22 N4 1.325(7)
C23 C24 1.403(8)
C23 N4 1.362(7)
C24 N3 1.371(7)
C25 H25 0.9500
C25 C26 1.390(8)
C25 N5 1.337(7)
C26 H26 0.9500
C26 C27 1.378(8)
C27 H27 0.9500
C27 C28 1.390(7)
C28 C29 1.445(7)
C28 C36 1.409(7)
C29 H29 0.9500
C29 C30 1.332(8)
C30 H30 0.9500
C30 C31 1.439(7)
C31 C32 1.411(7)
C31 C35 1.404(7)
C32 H32 0.9500
C32 C33 1.367(8)
C33 H33 0.9500
C33 C34 1.394(8)
C34 H34 0.9500
C34 N6 1.330(7)
C35 C36 1.423(7)
C35 N6 1.383(6)
C36 N5 1.361(6)
C37 C38 1.418(9)
C37 C42 1.417(7)
C37 O1 1.283(7)
C38 C39 1.377(8)
C38 Cl1 1.735(5)
C39 C40 1.391(8)
C39 Cl2 1.735(6)
C40 C41 1.388(8)
C40 Cl3 1.732(5)
C41 C42 1.384(7)
C41 Cl4 1.727(5)
C42 Cl5 1.735(6)
C43 C44 1.430(8)
C43 C48 1.413(7)
C43 O2 1.282(6)
C44 C45 1.387(8)
C44 Cl6 1.727(5)
C45 C46 1.379(8)
C45 Cl7 1.723(6)
C46 C47 1.395(8)
C46 Cl8 1.731(5)
C47 C48 1.382(7)
C47 Cl9 1.729(5)
C48 Cl10 1.736(5)
C49 C50 1.440(10)
C49 N7 1.147(9)
C50 H50A 0.9800
C50 H50B 0.9800
C50 H50C 0.9800
O4 H4A 0.8500
O4 H4B 0.8500
O5 H5A 0.8501
O5 H5B 0.8498
O6 H6A 0.8503
O6 H6B 0.8499
O3 H3A 0.8499
O3 H3B 0.8504
O7 H7A 0.8497
O7 H7B 0.8497
O8 H8A 0.8496
O8 H8B 0.8501

loop_
_geom_hbond_atom_site_label_D
_geom_hbond_atom_site_label_H
_geom_hbond_atom_site_label_A
_geom_hbond_distance_DH
_geom_hbond_distance_HA
_geom_hbond_distance_DA
_geom_hbond_angle_DHA
_geom_hbond_site_symmetry_A
C1 H1 N5 0.95 2.68 3.215(7) 116.0 .
C13 H13 Cl3 0.95 2.80 3.576(6) 139.8 4_465
C21 H21 Cl2 0.95 2.92 3.612(6) 130.9 .
C25 H25 N3 0.95 2.64 3.168(7) 115.2 .
C33 H33 O8 0.95 2.58 3.520(6) 170.9 .
C50 H50B Cl5 0.98 2.89 3.864(7) 171.6 .
O4 H4B O2 0.85 2.17 2.791(5) 129.3 4_465
O5 H5A O4 0.85 2.02 2.810 154.4 .
O5 H5B O1 0.85 1.90 2.740(4) 168.9 .
O6 H6A Cl10 0.85 2.73 3.209(4) 117.6 .
O6 H6A O2 0.85 2.07 2.895(5) 162.9 .
O6 H6B O1 0.85 1.97 2.809(5) 170.3 .
O3 H3A O1 0.85 2.19 2.949(5) 148.9 .
O3 H3B O8 0.85 2.04 2.877(4) 168.8 4_465
O7 H7A O2 0.85 1.97 2.726(5) 148.2 .
O7 H7B O8 0.85 2.12 2.813 138.2 .
